data_7213841
loop_
_publ_author_name
'Yang, Yan'
'Yang, Jin'
'Du, Peng'
'Liu, Ying-Ying'
'Ma, Jian-Fang'

_publ_section_title
;
 A series of coordination polymers constructed by the semi-rigid
 bifunctional ligand 5-((1H-1,2,4-triazol-1-yl)methoxy) isophthalic acid:
 syntheses, structures and the role of solvents
;
_journal_issue 6
_journal_name_full CrystEngComm
_journal_page_first 1136
_journal_paper_doi 10.1039/c3ce42048e
_journal_volume 16
_journal_year 2014
_chemical_formula_moiety 'C11 H11 Co N3 O7, C3 H7 N O'
_chemical_formula_sum 'C14 H18 Co N4 O8'
_chemical_formula_weight 429.25
_chemical_name_systematic
;
 ?
;
_space_group_IT_number 2
_symmetry_cell_setting triclinic
_symmetry_space_group_name_Hall '-P 1'
_symmetry_space_group_name_H-M 'P -1'
_atom_sites_solution_hydrogens geom
_atom_sites_solution_primary direct
_atom_sites_solution_secondary difmap
_audit_creation_method SHELXL-97
_cell_angle_alpha 98.072(8)
_cell_angle_beta 95.881(9)
_cell_angle_gamma 101.077(9)
_cell_formula_units_Z 2
_cell_length_a 9.3382(10)
_cell_length_b 9.6636(9)
_cell_length_c 10.2665(11)
_cell_measurement_reflns_used 2863
_cell_measurement_temperature 293(2)
_cell_measurement_theta_max 29.1883
_cell_measurement_theta_min 3.1990
_cell_volume 892.16(16)
_computing_cell_refinement 'CrysAlisPro(1.171.35.21) (Agilent Tech., 2012)'
_computing_data_collection 'CrysAlisPro(1.171.35.21) (Agilent Tech., 2012)'
_computing_data_reduction 'CrysAlisPro(1.171.35.21) (Agilent Tech., 2012)'
_computing_structure_refinement 'SHELXL-97 (Sheldrick, 2008)'
_computing_structure_solution 'SHELXS-97 (Sheldrick, 2008)'
_diffrn_ambient_temperature 293(2)
_diffrn_measured_fraction_theta_full 0.994
_diffrn_measured_fraction_theta_max 0.994
_diffrn_measurement_device_type 'Oxford Diffraction Gemini R Ultra'
_diffrn_measurement_method '\w scan'
_diffrn_radiation_monochromator graphite
_diffrn_radiation_source 'fine-focus sealed tube'
_diffrn_radiation_type MoK\a
_diffrn_radiation_wavelength 0.71073
_diffrn_reflns_av_R_equivalents 0.0201
_diffrn_reflns_av_sigmaI/netI 0.0340
_diffrn_reflns_limit_h_max 9
_diffrn_reflns_limit_h_min -11
_diffrn_reflns_limit_k_max 11
_diffrn_reflns_limit_k_min -11
_diffrn_reflns_limit_l_max 10
_diffrn_reflns_limit_l_min -12
_diffrn_reflns_number 5449
_diffrn_reflns_theta_full 25.00
_diffrn_reflns_theta_max 25.35
_diffrn_reflns_theta_min 3.21
_exptl_absorpt_coefficient_mu 1.013
_exptl_absorpt_correction_T_max 0.8386
_exptl_absorpt_correction_T_min 0.7576
_exptl_absorpt_correction_type multi-scan
_exptl_absorpt_process_details
;
CrysAlis (Oxford Diffraction, 2006)
;
_exptl_crystal_colour pink
_exptl_crystal_density_diffrn 1.598
_exptl_crystal_density_method 'not measured'
_exptl_crystal_description block
_exptl_crystal_F_000 442
_exptl_crystal_size_max 0.29
_exptl_crystal_size_mid 0.26
_exptl_crystal_size_min 0.18
_refine_diff_density_max 0.441
_refine_diff_density_min -0.418
_refine_diff_density_rms 0.063
_refine_ls_extinction_method none
_refine_ls_goodness_of_fit_ref 1.046
_refine_ls_hydrogen_treatment mixed
_refine_ls_matrix_type full
_refine_ls_number_parameters 261
_refine_ls_number_reflns 3256
_refine_ls_number_restraints 6
_refine_ls_restrained_S_all 1.045
_refine_ls_R_factor_all 0.0388
_refine_ls_R_factor_gt 0.0340
_refine_ls_shift/su_max 0.001
_refine_ls_shift/su_mean 0.000
_refine_ls_structure_factor_coef Fsqd
_refine_ls_weighting_details 'calc w=1/[\s^2^(Fo^2^)+(0.0434P)^2^+0.4645P] where P=(Fo^2^+2Fc^2^)/3'
_refine_ls_weighting_scheme calc
_refine_ls_wR_factor_gt 0.0845
_refine_ls_wR_factor_ref 0.0890
_reflns_number_gt 2897
_reflns_number_total 3256
_reflns_threshold_expression >2\s(I)
_cod_data_source_file c3ce42048e.txt
_cod_data_source_block Compound-4
_cod_database_code 7213841

loop_
_symmetry_equiv_pos_as_xyz
'x, y, z'
'-x, -y, -z'

loop_
_atom_site_label
_atom_site_type_symbol
_atom_site_fract_x
_atom_site_fract_y
_atom_site_fract_z
_atom_site_U_iso_or_equiv
_atom_site_adp_type
_atom_site_occupancy
_atom_site_symmetry_multiplicity
_atom_site_calc_flag
_atom_site_refinement_flags
Co1 Co 0.5000 0.0000 0.5000 0.02082(13) Uani 1 2 d S
Co2 Co 0.5000 1.0000 1.0000 0.02281(13) Uani 1 2 d S
C1 C 0.3813(2) 0.3630(2) 0.7491(2) 0.0218(5) Uani 1 1 d .
C2 C 0.4377(3) 0.5073(2) 0.7948(2) 0.0257(5) Uani 1 1 d .
H2 H 0.5254 0.5520 0.7693 0.031 Uiso 1 1 calc R
C3 C 0.3634(2) 0.5846(2) 0.8784(2) 0.0234(5) Uani 1 1 d .
C4 C 0.2320(2) 0.5197(2) 0.9151(2) 0.0251(5) Uani 1 1 d .
H4 H 0.1832 0.5713 0.9726 0.030 Uiso 1 1 calc R
C5 C 0.1739(2) 0.3774(2) 0.8655(2) 0.0235(5) Uani 1 1 d .
C6 C 0.2482(2) 0.2986(2) 0.7835(2) 0.0231(5) Uani 1 1 d .
H6 H 0.2088 0.2024 0.7515 0.028 Uiso 1 1 calc R
C7 C 0.4628(2) 0.2809(2) 0.6581(2) 0.0246(5) Uani 1 1 d .
C8 C 0.4229(2) 0.7398(2) 0.9271(2) 0.0227(5) Uani 1 1 d .
C9 C -0.0121(3) 0.1753(2) 0.8891(2) 0.0289(5) Uani 1 1 d .
H9A H -0.0690 0.1540 0.9604 0.035 Uiso 1 1 calc R
H9B H 0.0716 0.1296 0.8966 0.035 Uiso 1 1 calc R
C10 C -0.1625(3) 0.0208(3) 0.5667(3) 0.0400(7) Uani 1 1 d .
H10 H -0.1590 -0.0226 0.4807 0.048 Uiso 1 1 calc R
C11 C -0.2453(2) 0.1070(3) 0.7327(2) 0.0298(5) Uani 1 1 d .
H11 H -0.3066 0.1388 0.7909 0.036 Uiso 1 1 calc R
C12 C 0.0483(4) 0.7496(4) 0.6945(4) 0.0681(10) Uani 1 1 d .
H12 H 0.0985 0.7699 0.6235 0.082 Uiso 1 1 calc R
C13 C -0.1577(7) 0.6218(10) 0.7665(6) 0.217(5) Uani 1 1 d .
H13A H -0.0906 0.6295 0.8458 0.325 Uiso 1 1 calc R
H13B H -0.2121 0.5250 0.7418 0.325 Uiso 1 1 calc R
H13C H -0.2246 0.6843 0.7823 0.325 Uiso 1 1 calc R
C14 C -0.1527(9) 0.6061(9) 0.5334(6) 0.212(5) Uani 1 1 d .
H14A H -0.1030 0.6570 0.4716 0.318 Uiso 1 1 calc R
H14B H -0.2525 0.6186 0.5285 0.318 Uiso 1 1 calc R
H14C H -0.1522 0.5062 0.5119 0.318 Uiso 1 1 calc R
N1 N -0.1022(2) 0.1172(2) 0.76327(19) 0.0265(4) Uani 1 1 d .
N2 N -0.0464(2) 0.0620(3) 0.6550(2) 0.0432(6) Uani 1 1 d .
N3 N -0.2887(2) 0.0458(2) 0.60923(19) 0.0277(4) Uani 1 1 d .
N4 N -0.0790(3) 0.6600(4) 0.6646(3) 0.0733(9) Uani 1 1 d .
O1 O 0.42712(16) 0.14454(15) 0.64325(15) 0.0240(3) Uani 1 1 d .
O2 O 0.5578(2) 0.34790(18) 0.6031(2) 0.0454(5) Uani 1 1 d .
O3 O 0.52022(18) 0.80967(15) 0.87055(16) 0.0283(4) Uani 1 1 d .
O4 O 0.37302(18) 0.80179(15) 1.02305(16) 0.0285(4) Uani 1 1 d .
O5 O 0.03878(17) 0.32377(16) 0.90321(18) 0.0340(4) Uani 1 1 d .
O6 O 0.1066(3) 0.8073(3) 0.7998(2) 0.0747(7) Uani 1 1 d .
O1W O 0.4180(2) -0.16538(17) 0.60476(16) 0.0329(4) Uani 1 1 d D
H1A H 0.416(3) -0.235(2) 0.5437(17) 0.049 Uiso 1 1 d D
H1B H 0.457(3) -0.175(3) 0.6812(13) 0.049 Uiso 1 1 d D
O2W O 0.33846(19) 1.02118(18) 0.85922(17) 0.0339(4) Uani 1 1 d D
H2A H 0.372(3) 1.062(3) 0.797(2) 0.051 Uiso 1 1 d D
H2B H 0.262(2) 0.955(2) 0.834(2) 0.051 Uiso 1 1 d D

loop_
_atom_site_aniso_label
_atom_site_aniso_U_11
_atom_site_aniso_U_22
_atom_site_aniso_U_33
_atom_site_aniso_U_23
_atom_site_aniso_U_13
_atom_site_aniso_U_12
Co1 0.0218(2) 0.0176(2) 0.0214(2) -0.00413(16) 0.00615(17) 0.00379(16)
Co2 0.0321(3) 0.0134(2) 0.0213(2) -0.00200(16) 0.00707(18) 0.00234(17)
C1 0.0253(11) 0.0177(10) 0.0216(11) -0.0022(8) 0.0047(9) 0.0055(9)
C2 0.0296(12) 0.0192(10) 0.0271(12) -0.0020(9) 0.0097(10) 0.0035(9)
C3 0.0300(12) 0.0167(10) 0.0221(11) -0.0024(9) 0.0050(9) 0.0047(9)
C4 0.0284(12) 0.0215(10) 0.0246(11) -0.0032(9) 0.0084(9) 0.0057(9)
C5 0.0221(11) 0.0219(10) 0.0252(12) -0.0005(9) 0.0060(9) 0.0031(9)
C6 0.0262(11) 0.0150(9) 0.0248(11) -0.0043(8) 0.0031(9) 0.0022(9)
C7 0.0260(12) 0.0194(10) 0.0252(11) -0.0056(9) 0.0055(9) 0.0025(9)
C8 0.0307(12) 0.0159(10) 0.0209(11) -0.0001(9) 0.0049(9) 0.0047(9)
C9 0.0281(12) 0.0292(12) 0.0240(12) -0.0015(10) 0.0048(10) -0.0037(10)
C10 0.0280(13) 0.0527(16) 0.0320(14) -0.0177(12) 0.0083(11) 0.0058(12)
C11 0.0241(12) 0.0362(13) 0.0269(12) -0.0055(10) 0.0082(10) 0.0064(10)
C12 0.071(2) 0.072(2) 0.054(2) 0.0182(19) 0.0104(19) -0.0078(19)
C13 0.101(4) 0.353(12) 0.104(5) -0.026(6) 0.015(4) -0.134(6)
C14 0.232(9) 0.234(9) 0.085(4) 0.034(5) -0.073(5) -0.114(7)
N1 0.0249(10) 0.0284(10) 0.0228(10) -0.0056(8) 0.0080(8) 0.0018(8)
N2 0.0259(11) 0.0589(14) 0.0360(12) -0.0212(11) 0.0082(9) 0.0063(10)
N3 0.0239(10) 0.0310(10) 0.0261(10) -0.0053(8) 0.0072(8) 0.0055(8)
N4 0.0608(19) 0.085(2) 0.0561(18) 0.0143(16) -0.0179(15) -0.0171(16)
O1 0.0288(8) 0.0167(7) 0.0255(8) -0.0051(6) 0.0086(7) 0.0056(6)
O2 0.0530(12) 0.0240(8) 0.0564(12) -0.0081(8) 0.0362(10) -0.0032(8)
O3 0.0380(9) 0.0181(7) 0.0276(9) -0.0029(6) 0.0130(7) 0.0029(7)
O4 0.0412(9) 0.0164(7) 0.0262(9) -0.0045(6) 0.0147(7) 0.0027(7)
O5 0.0269(9) 0.0253(8) 0.0439(10) -0.0110(7) 0.0148(8) -0.0026(7)
O6 0.0515(14) 0.1003(19) 0.0534(15) 0.0142(14) -0.0062(12) -0.0250(13)
O1W 0.0489(11) 0.0236(8) 0.0251(9) -0.0010(7) 0.0122(8) 0.0044(8)
O2W 0.0382(10) 0.0286(9) 0.0330(10) 0.0056(7) 0.0023(8) 0.0035(7)

loop_
_atom_type_symbol
_atom_type_description
_atom_type_scat_dispersion_real
_atom_type_scat_dispersion_imag
_atom_type_scat_source
C C 0.0033 0.0016 'International Tables Vol C Tables 4.2.6.8 and 6.1.1.4'
H H 0.0000 0.0000 'International Tables Vol C Tables 4.2.6.8 and 6.1.1.4'
N N 0.0061 0.0033 'International Tables Vol C Tables 4.2.6.8 and 6.1.1.4'
O O 0.0106 0.0060 'International Tables Vol C Tables 4.2.6.8 and 6.1.1.4'
Co Co 0.3494 0.9721 'International Tables Vol C Tables 4.2.6.8 and 6.1.1.4'

loop_
_geom_angle_atom_site_label_1
_geom_angle_atom_site_label_2
_geom_angle_atom_site_label_3
_geom_angle
_geom_angle_site_symmetry_1
_geom_angle_site_symmetry_3
N3 Co1 N3 180.00(12) 2_556 1_655
N3 Co1 O1W 93.69(8) 2_556 2_656
N3 Co1 O1W 86.31(8) 1_655 2_656
N3 Co1 O1W 86.31(8) 2_556 .
N3 Co1 O1W 93.69(8) 1_655 .
O1W Co1 O1W 180.00(6) 2_656 .
N3 Co1 O1 89.01(6) 2_556 .
N3 Co1 O1 90.99(6) 1_655 .
O1W Co1 O1 92.24(6) 2_656 .
O1W Co1 O1 87.76(6) . .
N3 Co1 O1 90.99(6) 2_556 2_656
N3 Co1 O1 89.01(6) 1_655 2_656
O1W Co1 O1 87.76(6) 2_656 2_656
O1W Co1 O1 92.24(6) . 2_656
O1 Co1 O1 180.0 . 2_656
O2W Co2 O2W 180.000(1) 2_677 .
O2W Co2 O4 89.85(7) 2_677 2_677
O2W Co2 O4 90.15(7) . 2_677
O2W Co2 O4 90.15(7) 2_677 .
O2W Co2 O4 89.85(7) . .
O4 Co2 O4 180.000(1) 2_677 .
O2W Co2 O3 87.32(7) 2_677 2_677
O2W Co2 O3 92.68(7) . 2_677
O4 Co2 O3 61.55(6) 2_677 2_677
O4 Co2 O3 118.45(6) . 2_677
O2W Co2 O3 92.68(7) 2_677 .
O2W Co2 O3 87.32(7) . .
O4 Co2 O3 118.45(6) 2_677 .
O4 Co2 O3 61.55(6) . .
O3 Co2 O3 180.000(1) 2_677 .
O2W Co2 C8 87.24(7) 2_677 2_677
O2W Co2 C8 92.76(7) . 2_677
O4 Co2 C8 30.70(7) 2_677 2_677
O4 Co2 C8 149.30(7) . 2_677
O3 Co2 C8 30.89(7) 2_677 2_677
O3 Co2 C8 149.11(7) . 2_677
O2W Co2 C8 92.76(7) 2_677 .
O2W Co2 C8 87.24(7) . .
O4 Co2 C8 149.30(7) 2_677 .
O4 Co2 C8 30.70(6) . .
O3 Co2 C8 149.11(7) 2_677 .
O3 Co2 C8 30.89(6) . .
C8 Co2 C8 180.0 2_677 .
C6 C1 C2 119.64(19) . .
C6 C1 C7 121.02(18) . .
C2 C1 C7 119.3(2) . .
C3 C2 C1 119.9(2) . .
C3 C2 H2 120.0 . .
C1 C2 H2 120.0 . .
C4 C3 C2 120.48(19) . .
C4 C3 C8 119.29(19) . .
C2 C3 C8 120.2(2) . .
C5 C4 C3 119.24(19) . .
C5 C4 H4 120.4 . .
C3 C4 H4 120.4 . .
C4 C5 C6 120.7(2) . .
C4 C5 O5 114.93(18) . .
C6 C5 O5 124.32(19) . .
C1 C6 C5 119.89(19) . .
C1 C6 H6 120.1 . .
C5 C6 H6 120.1 . .
O2 C7 O1 124.6(2) . .
O2 C7 C1 118.52(19) . .
O1 C7 C1 116.87(19) . .
O4 C8 O3 120.15(18) . .
O4 C8 C3 119.44(19) . .
O3 C8 C3 120.39(18) . .
O4 C8 Co2 58.86(10) . .
O3 C8 Co2 61.40(10) . .
C3 C8 Co2 174.96(16) . .
O5 C9 N1 112.1(2) . .
O5 C9 H9A 109.2 . .
N1 C9 H9A 109.2 . .
O5 C9 H9B 109.2 . .
N1 C9 H9B 109.2 . .
H9A C9 H9B 107.9 . .
N2 C10 N3 115.0(2) . .
N2 C10 H10 122.5 . .
N3 C10 H10 122.5 . .
N3 C11 N1 110.6(2) . .
N3 C11 H11 124.7 . .
N1 C11 H11 124.7 . .
O6 C12 N4 127.9(4) . .
O6 C12 H12 116.1 . .
N4 C12 H12 116.1 . .
N4 C13 H13A 109.5 . .
N4 C13 H13B 109.5 . .
H13A C13 H13B 109.5 . .
N4 C13 H13C 109.5 . .
H13A C13 H13C 109.5 . .
H13B C13 H13C 109.5 . .
N4 C14 H14A 109.5 . .
N4 C14 H14B 109.5 . .
H14A C14 H14B 109.5 . .
N4 C14 H14C 109.5 . .
H14A C14 H14C 109.5 . .
H14B C14 H14C 109.5 . .
C11 N1 N2 109.37(19) . .
C11 N1 C9 128.14(19) . .
N2 N1 C9 122.48(18) . .
C10 N2 N1 102.33(18) . .
C11 N3 C10 102.7(2) . .
C11 N3 Co1 129.49(15) . 1_455
C10 N3 Co1 127.78(16) . 1_455
C12 N4 C13 119.0(4) . .
C12 N4 C14 125.3(4) . .
C13 N4 C14 115.5(5) . .
C7 O1 Co1 125.30(14) . .
C8 O3 Co2 87.71(12) . .
C8 O4 Co2 90.44(13) . .
C5 O5 C9 119.57(17) . .
Co1 O1W H1A 97.3(19) . .
Co1 O1W H1B 124(2) . .
H1A O1W H1B 114.2(16) . .
Co2 O2W H2A 113.4(19) . .
Co2 O2W H2B 121.0(19) . .
H2A O2W H2B 114.0(16) . .

loop_
_geom_bond_atom_site_label_1
_geom_bond_atom_site_label_2
_geom_bond_distance
_geom_bond_site_symmetry_2
Co1 N3 2.1023(19) 2_556
Co1 N3 2.1023(19) 1_655
Co1 O1W 2.1162(17) 2_656
Co1 O1W 2.1162(17) .
Co1 O1 2.1379(13) .
Co1 O1 2.1379(13) 2_656
Co2 O2W 2.0399(17) 2_677
Co2 O2W 2.0399(17) .
Co2 O4 2.1079(15) 2_677
Co2 O4 2.1079(15) .
Co2 O3 2.1641(14) 2_677
Co2 O3 2.1641(14) .
Co2 C8 2.463(2) 2_677
Co2 C8 2.463(2) .
C1 C6 1.382(3) .
C1 C2 1.388(3) .
C1 C7 1.500(3) .
C2 C3 1.384(3) .
C2 H2 0.9300 .
C3 C4 1.381(3) .
C3 C8 1.490(3) .
C4 C5 1.381(3) .
C4 H4 0.9300 .
C5 C6 1.383(3) .
C5 O5 1.384(3) .
C6 H6 0.9300 .
C7 O2 1.229(3) .
C7 O1 1.278(3) .
C8 O4 1.257(3) .
C8 O3 1.265(3) .
C9 O5 1.404(3) .
C9 N1 1.444(3) .
C9 H9A 0.9700 .
C9 H9B 0.9700 .
C10 N2 1.299(3) .
C10 N3 1.350(3) .
C10 H10 0.9300 .
C11 N3 1.309(3) .
C11 N1 1.322(3) .
C11 H11 0.9300 .
C12 O6 1.170(4) .
C12 N4 1.309(4) .
C12 H12 0.9300 .
C13 N4 1.390(6) .
C13 H13A 0.9600 .
C13 H13B 0.9600 .
C13 H13C 0.9600 .
C14 N4 1.426(6) .
C14 H14A 0.9600 .
C14 H14B 0.9600 .
C14 H14C 0.9600 .
N1 N2 1.361(3) .
N3 Co1 2.1023(19) 1_455
O1W H1A 0.851(9) .
O1W H1B 0.856(9) .
O2W H2A 0.854(10) .
O2W H2B 0.853(10) .

loop_
_geom_hbond_atom_site_label_D
_geom_hbond_atom_site_label_H
_geom_hbond_atom_site_label_A
_geom_hbond_distance_DH
_geom_hbond_distance_HA
_geom_hbond_distance_DA
_geom_hbond_angle_DHA
_geom_hbond_site_symmetry_A
O1W H1A O2 0.851(9) 1.798(11) 2.629(2) 165(3) 2_656
O1W H1B O3 0.856(9) 2.007(10) 2.856(2) 171(3) 1_545
O2W H2A O1 0.854(10) 1.935(11) 2.786(2) 174(3) 1_565
O2W H2B O6 0.853(10) 1.795(10) 2.643(3) 173(3) .

loop_
_geom_torsion_atom_site_label_1
_geom_torsion_atom_site_label_2
_geom_torsion_atom_site_label_3
_geom_torsion_atom_site_label_4
_geom_torsion
_geom_torsion_site_symmetry_1
_geom_torsion_site_symmetry_4
C6 C1 C2 C3 2.4(3) . .
C7 C1 C2 C3 179.7(2) . .
C1 C2 C3 C4 -1.0(4) . .
C1 C2 C3 C8 -179.6(2) . .
C2 C3 C4 C5 -1.3(3) . .
C8 C3 C4 C5 177.3(2) . .
C3 C4 C5 C6 2.2(4) . .
C3 C4 C5 O5 -177.2(2) . .
C2 C1 C6 C5 -1.5(3) . .
C7 C1 C6 C5 -178.8(2) . .
C4 C5 C6 C1 -0.8(4) . .
O5 C5 C6 C1 178.5(2) . .
C6 C1 C7 O2 161.3(2) . .
C2 C1 C7 O2 -16.0(3) . .
C6 C1 C7 O1 -18.4(3) . .
C2 C1 C7 O1 164.3(2) . .
C4 C3 C8 O4 16.1(3) . .
C2 C3 C8 O4 -165.3(2) . .
C4 C3 C8 O3 -162.2(2) . .
C2 C3 C8 O3 16.4(3) . .
C4 C3 C8 Co2 -52.7(19) . .
C2 C3 C8 Co2 125.9(18) . .
O2W Co2 C8 O4 85.64(13) 2_677 .
O2W Co2 C8 O4 -94.36(13) . .
O4 Co2 C8 O4 180.0 2_677 .
O3 Co2 C8 O4 -3.7(2) 2_677 .
O3 Co2 C8 O4 176.3(2) . .
C8 Co2 C8 O4 -175(100) 2_677 .
O2W Co2 C8 O3 -90.61(13) 2_677 .
O2W Co2 C8 O3 89.39(13) . .
O4 Co2 C8 O3 3.7(2) 2_677 .
O4 Co2 C8 O3 -176.3(2) . .
O3 Co2 C8 O3 180.0 2_677 .
C8 Co2 C8 O3 9(100) 2_677 .
O2W Co2 C8 C3 157.3(18) 2_677 .
O2W Co2 C8 C3 -22.7(18) . .
O4 Co2 C8 C3 -108.4(18) 2_677 .
O4 Co2 C8 C3 71.6(18) . .
O3 Co2 C8 C3 67.9(19) 2_677 .
O3 Co2 C8 C3 -112.1(19) . .
C8 Co2 C8 C3 -103(100) 2_677 .
N3 C11 N1 N2 0.7(3) . .
N3 C11 N1 C9 -178.8(2) . .
O5 C9 N1 C11 -86.4(3) . .
O5 C9 N1 N2 94.1(3) . .
N3 C10 N2 N1 0.3(3) . .
C11 N1 N2 C10 -0.6(3) . .
C9 N1 N2 C10 179.0(2) . .
N1 C11 N3 C10 -0.5(3) . .
N1 C11 N3 Co1 -179.40(16) . 1_455
N2 C10 N3 C11 0.1(3) . .
N2 C10 N3 Co1 179.02(19) . 1_455
O6 C12 N4 C13 -1.9(8) . .
O6 C12 N4 C14 172.1(7) . .
O2 C7 O1 Co1 -9.2(3) . .
C1 C7 O1 Co1 170.49(14) . .
N3 Co1 O1 C7 -106.57(18) 2_556 .
N3 Co1 O1 C7 73.43(18) 1_655 .
O1W Co1 O1 C7 -12.91(18) 2_656 .
O1W Co1 O1 C7 167.09(18) . .
O1 Co1 O1 C7 101(100) 2_656 .
O4 C8 O3 Co2 -3.7(2) . .
C3 C8 O3 Co2 174.59(19) . .
O2W Co2 O3 C8 90.89(14) 2_677 .
O2W Co2 O3 C8 -89.11(14) . .
O4 Co2 O3 C8 -177.83(12) 2_677 .
O4 Co2 O3 C8 2.17(12) . .
O3 Co2 O3 C8 1(100) 2_677 .
C8 Co2 O3 C8 180.0 2_677 .
O3 C8 O4 Co2 3.8(2) . .
C3 C8 O4 Co2 -174.51(18) . .
O2W Co2 O4 C8 -95.15(13) 2_677 .
O2W Co2 O4 C8 84.85(13) . .
O4 Co2 O4 C8 -46(53) 2_677 .
O3 Co2 O4 C8 177.81(12) 2_677 .
O3 Co2 O4 C8 -2.19(12) . .
C8 Co2 O4 C8 180.0 2_677 .
C4 C5 O5 C9 -163.2(2) . .
C6 C5 O5 C9 17.4(3) . .
N1 C9 O5 C5 -92.3(2) . .
